data_1574706
loop_
_publ_author_name
'Robert, Emma G. L.'
'Waser, Jerome'

_publ_section_title
;
 Enantioselective synthesis of 1,2-disubstituted thiocyclobutanes via
 Michael addition
;
_journal_issue 26
_journal_name_full 'Chemical Science'
_journal_page_first 12115
_journal_page_last 12121
_journal_paper_doi 10.1039/D5SC01727K
_journal_volume 16
_journal_year 2025
_chemical_formula_moiety 'C18 H18 O3 S'
_chemical_formula_sum 'C18 H18 O3 S'
_chemical_formula_weight 314.38
_space_group_crystal_system monoclinic
_space_group_IT_number 15
_space_group_name_Hall '-C 2yc'
_space_group_name_H-M_alt 'C 1 2/c 1'
_atom_sites_solution_hydrogens mixed
_atom_sites_solution_primary dual
_atom_sites_solution_secondary difmap
_audit_creation_date 2024-09-10
_audit_creation_method
;
Olex2 1.5
(compiled 2024.02.16 svn.r378c4104 for OlexSys, GUI svn.r6928)
;
_audit_update_record
;
2024-09-10 deposited with the CCDC.	2025-05-23 downloaded from the CCDC.
;
_cell_angle_alpha 90
_cell_angle_beta 92.5193(14)
_cell_angle_gamma 90
_cell_formula_units_Z 8
_cell_length_a 19.0857(3)
_cell_length_b 5.32972(8)
_cell_length_c 31.1946(4)
_cell_measurement_reflns_used 14380
_cell_measurement_temperature 139.98(10)
_cell_measurement_theta_max 74.0400
_cell_measurement_theta_min 2.8050
_cell_volume 3170.09(8)
_computing_cell_refinement 'CrysAlisPro 1.171.43.136a (Rigaku OD, 2024)'
_computing_data_collection 'CrysAlisPro system (CCD 43.136a 64-bit (release 23-08-2024))'
_computing_data_reduction 'CrysAlisPro 1.171.43.136a (Rigaku OD, 2024)'
_computing_molecular_graphics 'Olex2 1.5 (Dolomanov et al., 2009)'
_computing_publication_material 'Olex2 1.5 (Dolomanov et al., 2009)'
_computing_structure_refinement 'SHELXL 2019/3 (Sheldrick, 2015)'
_computing_structure_solution 'SHELXT  (Sheldrick, 2015)'
_diffrn_ambient_environment N~2~
_diffrn_ambient_temperature 139.98(10)
_diffrn_detector 'Hybrid Pixel Array Detector'
_diffrn_detector_area_resol_mean 10.0000
_diffrn_detector_type 'HyPix-Arc 150'
_diffrn_measured_fraction_theta_full 0.998
_diffrn_measured_fraction_theta_max 0.985
_diffrn_measurement_details
;
List of Runs (angles in degrees, time in seconds):

  # Type    Start    End  Width  t~exp~   \w     \q     \k     \f   Frames
#--------------------------------------------------------------------------
  1  \w     33.00  70.62   0.38    1.50    --   63.59 -95.00-180.00   99
  2  \w     26.00  51.46   0.38    1.50    --   63.59 -95.00 -30.00   67
  3  \w     28.00  59.16   0.38    1.50    --   63.59 -95.00   0.00   82
  4  \w     27.00  60.06   0.38    1.50    --   63.59 -95.00  30.00   87
  5  \w   -109.00 -44.78   0.38    1.50    --  -64.30 -15.00 120.00  169
  6  \w    -91.00 -35.90   0.38    1.50    --  -64.30 125.00-120.00  145
  7  \w    -66.00 -30.66   0.38    1.50    --  -64.30   0.00 150.00   93
  8  \w    -84.00 -33.84   0.38    1.50    --  -71.11 111.00  30.00  132
  9  \w    -72.00 -45.78   0.38    1.50    --  -71.11   0.00 -30.00   69
 10  \w    -68.20 -34.00   0.38    1.50    --  -71.11   0.00   0.00   90
 11  \w    -72.00 -30.96   0.38    1.50    --  -71.11 111.00  90.00  108
 12  \w    -67.06 -34.00   0.38    1.50    --  -71.11   0.00  60.00   87
 13  \w    -67.00 -33.94   0.38    1.50    --  -71.11   0.00-150.00   87
 14  \w    -89.00 -32.00   0.38    1.50    --  -71.11 111.00-150.00  150
 15  \w    -64.00 -38.92   0.38    1.50    --  -71.11   0.00 120.00   66
 16  \w     40.00  66.22   0.38    1.50    --   75.74-111.00 -90.00   69
 17  \w     56.00  82.22   0.38    1.50    --   75.74-111.00  90.00   69
 18  \w     53.00  79.22   0.38    1.50    --   75.74   0.00  30.00   69
 19  \w     42.00  68.22   0.38    1.50    --   75.74-111.00 -30.00   69
 20  \w     53.00  79.22   0.38    1.50    --   75.74-111.00  30.00   69
 21  \w     50.00  76.22   0.38    1.50    --   75.74 -95.00 -30.00   69
 22  \w     36.00  80.08   0.38    1.50    --   75.74-111.00 120.00  116
 23  \w    -63.00 -35.64   0.38    1.50    --  -76.25 136.00 164.87   72
 24  \w   -111.00 -84.78   0.38    1.50    --  -76.25 -77.00  28.83   69
 25  \w   -104.00 -78.92   0.38    1.50    --  -76.25 126.00  24.73   66
 26  \w    -65.00 -39.92   0.38    1.50    --  -76.25 123.00 173.83   66
 27  \w   -109.00 -81.64   0.38    1.50    --  -76.25 -76.00  64.70   72
 28  \w   -111.00 -83.64   0.38    1.50    --  -76.25 136.00 164.87   72
 29  \w   -110.00 -81.88   0.38    1.50    --  -76.25 -83.00  45.02   74
 30  \w   -106.00 -79.78   0.38    1.50    --  -76.25 129.00 162.36   69
 31  \w    -70.00 -45.68   0.38    1.50    --  -76.25 104.00  59.01   64
 32  \w   -107.00 -78.12   0.38    1.50    --  -76.25 130.00-101.96   76
 33  \w    -64.00 -34.74   0.38    1.50    --  -76.25 126.00  24.73   77
 34  \w   -106.00 -80.92   0.38    1.50    --  -76.25 -76.00-179.89   66
 35  \w     54.00  80.22   0.38    1.50    --   76.43-125.00-120.00   69
 36  \w     40.00  65.08   0.38    1.50    --   76.43 -95.00 150.00   66
 37  \w     39.00  64.08   0.38    1.50    --   76.43 -95.00 120.00   66
 38  \w     49.00  82.82   0.38    1.50    --   76.43 -95.00 -60.00   89
 39  \w     58.00  84.22   0.38    1.50    --   76.43 -95.00-120.00   69
 40  \w     67.00 102.34   0.38    1.50    --   76.43-125.00  90.00   93
 41  \w     60.00  93.82   0.38    1.50    --   76.43-125.00 120.00   89
 42  \w     77.00 102.08   0.38    1.50    --   76.43-125.00   0.00   66
 43  \w     36.00  64.12   0.38    1.50    --   76.43-125.00   0.00   74
 44  \w     45.00  70.08   0.38    1.50    --   76.43 -95.00 -90.00   66
 45  \w     52.00  78.22   0.38    1.50    --   76.43 -95.00  30.00   69
 46  \w     55.00  80.08   0.38    1.50    --   76.43-125.00 150.00   66
 47  \w     75.00 100.08   0.38    1.50    --   76.43-125.00  30.00   66
 48  \w     77.00 102.08   0.38    1.50    --   76.43-125.00 -60.00   66
 49  \w     40.00  68.12   0.38    1.50    --   76.43 -95.00   0.00   74
 50  \w     80.00 122.94   0.38    1.50    --   79.75  13.00 156.22  113
 51  \w     63.00 124.94   0.38    1.50    --   79.75  21.00-103.75  163
 52  \w     45.00  75.78   0.38    1.50    --   79.75 -87.00  38.56   81
 53  \w     91.00 120.64   0.38    1.50    --   79.75  21.00  -7.83   78
 54  \w     39.00 108.16   0.38    1.50    --   79.75-132.00-170.02  182
 55  \w     64.00 106.94   0.38    1.50    --   79.75  22.00  27.01  113
 56  \w     56.00 100.08   0.38    1.50    --   79.75-119.00-145.92  116
 57  \w     56.00 110.72   0.38    1.50    --   79.75   0.00 137.31  144
 58  \w     61.00 124.08   0.38    1.50    --   79.75  21.00 -35.31  166
 59  \w     37.00  62.08   0.38    1.50    --   79.75 -54.00-169.21   66
 60  \w     77.00 123.36   0.38    1.50    --   79.75  19.00  60.14  122
 61  \w     49.00 103.34   0.38    1.50    --   79.75-120.00 151.22  143
 62  \w     65.00 106.80   0.38    1.50    --   79.75  22.00-150.39  110
 63  \w     58.00 107.40   0.38    1.50    --   79.75-126.00  53.59  130
 64  \w     54.00  89.72   0.38    1.50    --   79.75   1.00  93.66   94
 65  \w     51.00  91.28   0.38    1.50    --   79.75   4.00-103.76  106
 66  \w     56.00 103.88   0.38    1.50    --   79.75-125.00 -38.35  126
 67  \w     66.00  94.12   0.38    1.50    --   79.75  23.00 109.99   74
 68  \w     61.00 106.22   0.38    1.50    --   79.75-125.00 -45.47  119
 69  \w     51.00 108.76   0.38    1.50    --   79.75-129.00-148.24  152
;
_diffrn_measurement_device 'four-circle diffractometer'
_diffrn_measurement_device_type 'XtaLAB Synergy R, DW system, HyPix-Arc 150'
_diffrn_measurement_method '\w scans'
_diffrn_orient_matrix_type 'CrysAlisPro convention (1999,Acta A55,543-557)'
_diffrn_orient_matrix_UB_11 0.0109420000
_diffrn_orient_matrix_UB_12 0.2861151000
_diffrn_orient_matrix_UB_13 -0.0017522000
_diffrn_orient_matrix_UB_21 0.0771419000
_diffrn_orient_matrix_UB_22 -0.0345361000
_diffrn_orient_matrix_UB_23 0.0155292000
_diffrn_orient_matrix_UB_31 0.0213696000
_diffrn_orient_matrix_UB_32 -0.0220728000
_diffrn_orient_matrix_UB_33 -0.0469045000
_diffrn_radiation_monochromator mirror
_diffrn_radiation_probe x-ray
_diffrn_radiation_type 'Cu K\a'
_diffrn_radiation_wavelength 1.54184
_diffrn_reflns_av_R_equivalents 0.0363
_diffrn_reflns_av_unetI/netI 0.0204
_diffrn_reflns_Laue_measured_fraction_full 0.998
_diffrn_reflns_Laue_measured_fraction_max 0.985
_diffrn_reflns_limit_h_max 23
_diffrn_reflns_limit_h_min -23
_diffrn_reflns_limit_k_max 6
_diffrn_reflns_limit_k_min -6
_diffrn_reflns_limit_l_max 27
_diffrn_reflns_limit_l_min -38
_diffrn_reflns_number 31855
_diffrn_reflns_point_group_measured_fraction_full 0.998
_diffrn_reflns_point_group_measured_fraction_max 0.985
_diffrn_reflns_theta_full 67.684
_diffrn_reflns_theta_max 75.774
_diffrn_reflns_theta_min 2.836
_diffrn_source 'Rotating-anode X-ray tube'
_diffrn_source_type 'Rigaku (Cu) X-ray Source'
_exptl_absorpt_coefficient_mu 1.896
_exptl_absorpt_correction_T_max 1.000
_exptl_absorpt_correction_T_min 0.642
_exptl_absorpt_correction_type gaussian
_exptl_absorpt_process_details
;
CrysAlisPro 1.171.43.136a (Rigaku Oxford Diffraction, 2024)
Numerical absorption correction based on gaussian integration over
a multifaceted crystal model
Empirical absorption correction using spherical harmonics,
implemented in SCALE3 ABSPACK scaling algorithm.
;
_exptl_crystal_colour 'clear pale colourless'
_exptl_crystal_density_diffrn 1.317
_exptl_crystal_description prism
_exptl_crystal_F_000 1328
_exptl_crystal_size_max 0.221
_exptl_crystal_size_mid 0.045
_exptl_crystal_size_min 0.038
_refine_diff_density_max 0.303
_refine_diff_density_min -0.291
_refine_diff_density_rms 0.045
_refine_ls_extinction_method none
_refine_ls_goodness_of_fit_ref 1.040
_refine_ls_hydrogen_treatment mixed
_refine_ls_matrix_type full
_refine_ls_number_parameters 274
_refine_ls_number_reflns 3263
_refine_ls_number_restraints 0
_refine_ls_restrained_S_all 1.040
_refine_ls_R_factor_all 0.0438
_refine_ls_R_factor_gt 0.0365
_refine_ls_shift/su_max 0.000
_refine_ls_shift/su_mean 0.000
_refine_ls_structure_factor_coef Fsqd
_refine_ls_weighting_details 'w=1/[\s^2^(Fo^2^)+(0.0555P)^2^+2.0809P] where P=(Fo^2^+2Fc^2^)/3'
_refine_ls_weighting_scheme calc
_refine_ls_wR_factor_gt 0.0948
_refine_ls_wR_factor_ref 0.0997
_reflns_Friedel_coverage 0.000
_reflns_number_gt 2815
_reflns_number_total 3263
_reflns_threshold_expression 'I > 2\s(I)'
_cod_data_source_file d5sc01727k2.cif
_cod_data_source_block egr-07-142
_cod_depositor_comments 'Adding full bibliography for 1574706--1574707.cif.'
_cod_database_code 1574706
_shelx_shelxl_version_number 2019/3
_chemical_oxdiff_formula 'C18 H18 O3 S1'
_shelx_space_group_comment
;
The symmetry employed for this shelxl refinement is uniquely defined
by the following loop, which should always be used as a source of
symmetry information in preference to the above space-group names.
They are only intended as comments.
;
_shelx_estimated_absorpt_t_max 0.931
_shelx_estimated_absorpt_t_min 0.679
_olex2_refinement_description
;
1. Fixed Uiso
 At 1.2 times of:
  All C(H) groups, All C(H,H,H,H) groups
2. Others
 Sof(H12C)=Sof(H12D)=Sof(C19)=Sof(C24)=Sof(H24)=Sof(C23)=Sof(H23)=Sof(C22)=
 Sof(H22)=Sof(C21)=Sof(H21)=Sof(C20)=Sof(H20)=1-FVAR(1)
 Sof(H12A)=Sof(H12B)=Sof(C13)=Sof(C14)=Sof(H14)=Sof(C15)=Sof(H15)=Sof(C16)=
 Sof(H16)=Sof(C17)=Sof(H17)=Sof(C18)=Sof(H18)=FVAR(1)
3.a Secondary CH2 refined with riding coordinates:
 C12(H12A,H12B), C12(H12C,H12D)
3.b Aromatic/amide H refined with riding coordinates:
 C14(H14), C15(H15), C16(H16), C17(H17), C18(H18), C24(H24), C23(H23),
 C22(H22), C21(H21), C20(H20)
3.c Fitted hexagon refined as free rotating group:
 C13(C14,C15,C16,C17,C18), C19(C24,C23,C22,C21,C20)
;
_olex2_submission_special_instructions 'No special instructions were received'
_oxdiff_exptl_absorpt_empirical_details
;
Empirical correction (ABSPACK) includes:
- Absorption correction using spherical harmonics
- Frame scaling
- Detector area scaling
- B-factor correction
;
_oxdiff_exptl_absorpt_empirical_full_max 1.530
_oxdiff_exptl_absorpt_empirical_full_min 0.627

loop_
_space_group_symop_operation_xyz
'x, y, z'
'-x, y, -z+1/2'
'x+1/2, y+1/2, z'
'-x+1/2, y+1/2, -z+1/2'
'-x, -y, -z'
'x, -y, z-1/2'
'-x+1/2, -y+1/2, -z'
'x+1/2, -y+1/2, z-1/2'

loop_
_atom_site_label
_atom_site_type_symbol
_atom_site_fract_x
_atom_site_fract_y
_atom_site_fract_z
_atom_site_U_iso_or_equiv
_atom_site_adp_type
_atom_site_occupancy
_atom_site_site_symmetry_order
_atom_site_calc_flag
_atom_site_refinement_flags_posn
_atom_site_refinement_flags_adp
_atom_site_refinement_flags_occupancy
_atom_site_disorder_assembly
_atom_site_disorder_group
S1 S 0.20999(2) 0.68575(7) 0.30045(2) 0.03207(12) Uani 1 1 d . . . . .
O1 O 0.49373(6) 0.5359(2) 0.38075(4) 0.0387(3) Uani 1 1 d . . . . .
H1 H 0.5101(13) 0.408(5) 0.3720(8) 0.074(8) Uiso 1 1 d . . . . .
O2 O 0.05275(6) 0.6121(2) 0.34793(4) 0.0392(3) Uani 1 1 d . . . . .
O3 O 0.12151(6) 0.4102(2) 0.39695(3) 0.0355(3) Uani 1 1 d . . . . .
C1 C 0.16744(8) 0.3880(3) 0.29141(5) 0.0293(3) Uani 1 1 d . . . . .
H1A H 0.2012(9) 0.272(3) 0.2807(5) 0.034(4) Uiso 1 1 d . . . . .
C2 C 0.10201(8) 0.3983(3) 0.26043(5) 0.0322(3) Uani 1 1 d . . . . .
H2A H 0.0755(10) 0.563(4) 0.2625(6) 0.049(5) Uiso 1 1 d . . . . .
H2B H 0.1099(9) 0.359(3) 0.2302(6) 0.036(5) Uiso 1 1 d . . . . .
C3 C 0.06784(8) 0.2013(3) 0.28901(5) 0.0327(3) Uani 1 1 d . . . . .
H3A H 0.0185(10) 0.229(3) 0.2956(5) 0.036(5) Uiso 1 1 d . . . . .
H3B H 0.0741(9) 0.030(4) 0.2788(5) 0.038(5) Uiso 1 1 d . . . . .
C4 C 0.12185(8) 0.2622(3) 0.32607(5) 0.0300(3) Uani 1 1 d . . . . .
H4 H 0.1464(9) 0.124(3) 0.3414(5) 0.033(4) Uiso 1 1 d . . . . .
C5 C 0.29264(7) 0.6150(3) 0.32576(5) 0.0284(3) Uani 1 1 d . . . . .
C6 C 0.33455(8) 0.4157(3) 0.31394(5) 0.0327(3) Uani 1 1 d . . . . .
H6 H 0.3178(10) 0.298(4) 0.2929(6) 0.043(5) Uiso 1 1 d . . . . .
C7 C 0.40129(8) 0.3850(3) 0.33212(5) 0.0319(3) Uani 1 1 d . . . . .
H7 H 0.4289(10) 0.254(4) 0.3249(6) 0.045(5) Uiso 1 1 d . . . . .
C8 C 0.42790(8) 0.5561(3) 0.36200(5) 0.0313(3) Uani 1 1 d . . . . .
C9 C 0.38692(9) 0.7567(3) 0.37378(6) 0.0429(4) Uani 1 1 d . . . . .
H9 H 0.4055(11) 0.873(4) 0.3944(7) 0.058(6) Uiso 1 1 d . . . . .
C10 C 0.31946(9) 0.7830(3) 0.35621(6) 0.0395(4) Uani 1 1 d . . . . .
H10 H 0.2911(11) 0.919(4) 0.3656(6) 0.054(6) Uiso 1 1 d . . . . .
C11 C 0.09452(7) 0.4470(3) 0.35740(5) 0.0307(3) Uani 1 1 d . . . . .
C12 C 0.09370(10) 0.5709(4) 0.43025(5) 0.0453(4) Uani 1 1 d . . . . .
H12A H 0.112274 0.743343 0.427554 0.054 Uiso 0.503(5) 1 calc R U P A 1
H12B H 0.041912 0.578209 0.426947 0.054 Uiso 0.503(5) 1 calc R U P A 1
H12C H 0.041824 0.575740 0.427795 0.054 Uiso 0.497(5) 1 calc R U P A 2
H12D H 0.111848 0.744105 0.427845 0.054 Uiso 0.497(5) 1 calc R U P A 2
C13 C 0.11394(15) 0.4712(6) 0.47091(7) 0.0337(15) Uani 0.503(5) 1 d G . P A 1
C14 C 0.16042(18) 0.6034(6) 0.49801(7) 0.0431(10) Uani 0.503(5) 1 d G . P A 1
H14 H 0.177746 0.761917 0.489422 0.052 Uiso 0.503(5) 1 calc R U P A 1
C15 C 0.18155(18) 0.5037(7) 0.53767(7) 0.0477(11) Uani 0.503(5) 1 d G . P A 1
H15 H 0.213323 0.594034 0.556191 0.057 Uiso 0.503(5) 1 calc R U P A 1
C16 C 0.15621(18) 0.2718(6) 0.55023(8) 0.0516(18) Uani 0.503(5) 1 d G . P A 1
H16 H 0.170649 0.203619 0.577340 0.062 Uiso 0.503(5) 1 calc R U P A 1
C17 C 0.1097(2) 0.1396(5) 0.52313(11) 0.0472(12) Uani 0.503(5) 1 d G . P A 1
H17 H 0.092397 -0.018914 0.531721 0.057 Uiso 0.503(5) 1 calc R U P A 1
C18 C 0.08859(18) 0.2393(6) 0.48347(11) 0.0444(10) Uani 0.503(5) 1 d G . P A 1
H18 H 0.056819 0.148965 0.464951 0.053 Uiso 0.503(5) 1 calc R U P A 1
C19 C 0.11973(14) 0.4485(6) 0.47433(7) 0.0416(19) Uani 0.497(5) 1 d G . P A 2
C24 C 0.07289(11) 0.3065(8) 0.49709(11) 0.0412(10) Uani 0.497(5) 1 d G . P A 2
H24 H 0.026015 0.284870 0.486196 0.049 Uiso 0.497(5) 1 calc R U P A 2
C23 C 0.09463(14) 0.1962(7) 0.53580(11) 0.0427(11) Uani 0.497(5) 1 d G . P A 2
H23 H 0.062619 0.099096 0.551359 0.051 Uiso 0.497(5) 1 calc R U P A 2
C22 C 0.16322(16) 0.2278(6) 0.55175(8) 0.0390(13) Uani 0.497(5) 1 d G . P A 2
H22 H 0.178077 0.152401 0.578204 0.047 Uiso 0.497(5) 1 calc R U P A 2
C21 C 0.21006(14) 0.3698(7) 0.52899(9) 0.0434(10) Uani 0.497(5) 1 d G . P A 2
H21 H 0.256932 0.391478 0.539886 0.052 Uiso 0.497(5) 1 calc R U P A 2
C20 C 0.18831(14) 0.4802(7) 0.49028(8) 0.0421(10) Uani 0.497(5) 1 d G . P A 2
H20 H 0.220329 0.577253 0.474723 0.051 Uiso 0.497(5) 1 calc R U P A 2

loop_
_atom_site_aniso_label
_atom_site_aniso_U_11
_atom_site_aniso_U_22
_atom_site_aniso_U_33
_atom_site_aniso_U_23
_atom_site_aniso_U_13
_atom_site_aniso_U_12
S1 0.0281(2) 0.0254(2) 0.0426(2) 0.00140(15) -0.00005(14) 0.00313(13)
O1 0.0294(6) 0.0352(6) 0.0509(7) -0.0040(5) -0.0032(5) 0.0040(5)
O2 0.0400(6) 0.0376(6) 0.0402(6) 0.0020(5) 0.0050(5) 0.0138(5)
O3 0.0361(6) 0.0386(6) 0.0318(5) -0.0047(5) -0.0002(4) 0.0075(5)
C1 0.0269(7) 0.0270(7) 0.0341(8) -0.0011(6) 0.0035(6) 0.0023(6)
C2 0.0324(8) 0.0329(8) 0.0314(8) 0.0000(6) 0.0013(6) 0.0005(6)
C3 0.0307(8) 0.0316(8) 0.0358(8) -0.0001(6) 0.0012(6) -0.0012(6)
C4 0.0300(7) 0.0281(7) 0.0320(7) 0.0022(6) 0.0015(6) 0.0034(6)
C5 0.0265(7) 0.0246(7) 0.0342(7) 0.0021(6) 0.0042(6) 0.0011(5)
C6 0.0348(8) 0.0302(8) 0.0331(8) -0.0045(6) 0.0010(6) 0.0045(6)
C7 0.0326(8) 0.0288(7) 0.0344(8) -0.0018(6) 0.0024(6) 0.0074(6)
C8 0.0271(7) 0.0279(7) 0.0390(8) 0.0021(6) 0.0016(6) 0.0005(6)
C9 0.0346(9) 0.0308(8) 0.0627(11) -0.0158(8) -0.0052(8) 0.0024(7)
C10 0.0331(8) 0.0282(8) 0.0568(10) -0.0105(7) -0.0007(7) 0.0050(6)
C11 0.0272(7) 0.0305(7) 0.0346(8) 0.0021(6) 0.0022(6) 0.0017(6)
C12 0.0518(10) 0.0451(10) 0.0393(9) -0.0092(8) 0.0050(7) 0.0123(8)
C13 0.032(3) 0.035(3) 0.034(3) -0.007(2) 0.005(2) 0.004(2)
C14 0.051(2) 0.046(2) 0.0333(17) -0.0069(15) 0.0071(15) -0.0038(19)
C15 0.054(2) 0.057(3) 0.0322(18) -0.0089(17) 0.0010(15) -0.007(2)
C16 0.072(4) 0.055(3) 0.028(3) -0.001(2) 0.007(3) 0.009(3)
C17 0.054(3) 0.046(2) 0.043(3) 0.0008(19) 0.012(2) -0.002(2)
C18 0.045(2) 0.044(2) 0.045(3) -0.0079(18) 0.0034(18) 0.0002(18)
C19 0.052(4) 0.046(4) 0.027(3) -0.004(3) -0.001(3) 0.016(3)
C24 0.037(2) 0.048(2) 0.039(2) -0.0054(18) 0.0018(16) -0.0001(17)
C23 0.049(2) 0.044(2) 0.036(2) 0.0006(18) 0.0068(18) 0.0009(19)
C22 0.045(3) 0.038(2) 0.034(3) -0.0013(19) 0.002(2) 0.003(2)
C21 0.046(2) 0.043(2) 0.0405(19) 0.0000(16) -0.0067(16) 0.0036(18)
C20 0.045(2) 0.042(2) 0.0399(19) 0.0026(16) 0.0037(15) 0.0017(17)

loop_
_atom_type_symbol
_atom_type_description
_atom_type_scat_dispersion_real
_atom_type_scat_dispersion_imag
_atom_type_scat_source
C C 0.0181 0.0091 'International Tables Vol C Tables 4.2.6.8 and 6.1.1.4'
H H 0.0000 0.0000 'International Tables Vol C Tables 4.2.6.8 and 6.1.1.4'
O O 0.0492 0.0322 'International Tables Vol C Tables 4.2.6.8 and 6.1.1.4'
S S 0.3331 0.5567 'International Tables Vol C Tables 4.2.6.8 and 6.1.1.4'

loop_
_exptl_crystal_face_index_h
_exptl_crystal_face_index_k
_exptl_crystal_face_index_l
_exptl_crystal_face_perp_dist
1 1 0 0.1101
-2 -2 -1 0.1001
-2 -1 -2 0.0927
1 0 -2 0.0194
-1 0 2 0.0194
-2 1 -2 0.0964
-2 1 0 0.0969
2 -1 1 0.0980
0 0 -1 0.0170
0 0 1 0.0280
-10 1 -7 0.0528
7 2 13 0.0629
11 2 -3 0.0577
-6 0 18 0.0203
12 0 3 0.0236
-2 0 -1 0.0254
2 0 1 0.0122
6 -1 -18 0.0192

loop_
_geom_angle_atom_site_label_1
_geom_angle_atom_site_label_2
_geom_angle_atom_site_label_3
_geom_angle
_geom_angle_site_symmetry_1
_geom_angle_site_symmetry_3
_geom_angle_publ_flag
C5 S1 C1 105.59(7) . . ?
C8 O1 H1 106.7(18) . . ?
C11 O3 C12 115.72(12) . . ?
S1 C1 H1A 108.4(11) . . ?
C2 C1 S1 114.41(11) . . ?
C2 C1 H1A 109.9(10) . . ?
C2 C1 C4 89.35(11) . . ?
C4 C1 S1 121.97(10) . . ?
C4 C1 H1A 111.4(11) . . ?
C1 C2 H2A 112.4(11) . . ?
C1 C2 H2B 115.9(10) . . ?
H2A C2 H2B 110.2(15) . . ?
C3 C2 C1 87.99(11) . . ?
C3 C2 H2A 109.0(11) . . ?
C3 C2 H2B 119.6(11) . . ?
C2 C3 H3A 117.0(11) . . ?
C2 C3 H3B 112.9(10) . . ?
C2 C3 C4 90.24(11) . . ?
H3A C3 H3B 109.7(15) . . ?
C4 C3 H3A 115.1(10) . . ?
C4 C3 H3B 110.6(11) . . ?
C1 C4 H4 112.9(10) . . ?
C3 C4 C1 86.93(11) . . ?
C3 C4 H4 119.5(10) . . ?
C11 C4 C1 112.88(12) . . ?
C11 C4 C3 112.68(12) . . ?
C11 C4 H4 110.2(10) . . ?
C6 C5 S1 123.76(12) . . ?
C10 C5 S1 117.51(11) . . ?
C10 C5 C6 118.43(14) . . ?
C5 C6 H6 120.5(12) . . ?
C7 C6 C5 120.86(14) . . ?
C7 C6 H6 118.7(12) . . ?
C6 C7 H7 121.6(13) . . ?
C6 C7 C8 120.19(14) . . ?
C8 C7 H7 118.2(13) . . ?
O1 C8 C7 122.64(14) . . ?
O1 C8 C9 117.84(14) . . ?
C9 C8 C7 119.52(14) . . ?
C8 C9 H9 119.0(13) . . ?
C8 C9 C10 120.01(15) . . ?
C10 C9 H9 121.0(13) . . ?
C5 C10 H10 120.1(13) . . ?
C9 C10 C5 120.97(15) . . ?
C9 C10 H10 119.0(13) . . ?
O2 C11 O3 123.76(14) . . ?
O2 C11 C4 124.13(13) . . ?
O3 C11 C4 112.11(12) . . ?
O3 C12 H12A 109.9 . . ?
O3 C12 H12B 109.9 . . ?
O3 C12 H12C 110.7 . . ?
O3 C12 H12D 110.7 . . ?
O3 C12 C19 105.41(16) . . ?
H12A C12 H12B 108.3 . . ?
H12C C12 H12D 108.8 . . ?
C13 C12 O3 108.88(17) . . ?
C13 C12 H12A 109.9 . . ?
C13 C12 H12B 109.9 . . ?
C19 C12 H12C 110.7 . . ?
C19 C12 H12D 110.7 . . ?
C14 C13 C12 119.8(2) . . ?
C14 C13 C18 120.0 . . ?
C18 C13 C12 120.2(2) . . ?
C13 C14 H14 120.0 . . ?
C13 C14 C15 120.0 . . ?
C15 C14 H14 120.0 . . ?
C14 C15 H15 120.0 . . ?
C14 C15 C16 120.0 . . ?
C16 C15 H15 120.0 . . ?
C15 C16 H16 120.0 . . ?
C15 C16 C17 120.0 . . ?
C17 C16 H16 120.0 . . ?
C16 C17 H17 120.0 . . ?
C18 C17 C16 120.0 . . ?
C18 C17 H17 120.0 . . ?
C13 C18 H18 120.0 . . ?
C17 C18 C13 120.0 . . ?
C17 C18 H18 120.0 . . ?
C24 C19 C12 118.95(19) . . ?
C24 C19 C20 120.0 . . ?
C20 C19 C12 121.05(19) . . ?
C19 C24 H24 120.0 . . ?
C19 C24 C23 120.0 . . ?
C23 C24 H24 120.0 . . ?
C24 C23 H23 120.0 . . ?
C22 C23 C24 120.0 . . ?
C22 C23 H23 120.0 . . ?
C23 C22 H22 120.0 . . ?
C21 C22 C23 120.0 . . ?
C21 C22 H22 120.0 . . ?
C22 C21 H21 120.0 . . ?
C22 C21 C20 120.0 . . ?
C20 C21 H21 120.0 . . ?
C19 C20 H20 120.0 . . ?
C21 C20 C19 120.0 . . ?
C21 C20 H20 120.0 . . ?

loop_
_geom_bond_atom_site_label_1
_geom_bond_atom_site_label_2
_geom_bond_distance
_geom_bond_site_symmetry_2
_geom_bond_publ_flag
S1 C1 1.7992(15) . ?
S1 C5 1.7730(15) . ?
O1 H1 0.80(3) . ?
O1 C8 1.3667(18) . ?
O2 C11 1.2149(18) . ?
O3 C11 1.3304(18) . ?
O3 C12 1.4640(19) . ?
C1 H1A 0.963(18) . ?
C1 C2 1.546(2) . ?
C1 C4 1.568(2) . ?
C2 H2A 1.02(2) . ?
C2 H2B 0.983(18) . ?
C2 C3 1.541(2) . ?
C3 H3A 0.984(18) . ?
C3 H3B 0.975(19) . ?
C3 C4 1.549(2) . ?
C4 H4 0.986(18) . ?
C4 C11 1.497(2) . ?
C5 C6 1.389(2) . ?
C5 C10 1.387(2) . ?
C6 H6 0.95(2) . ?
C6 C7 1.381(2) . ?
C7 H7 0.91(2) . ?
C7 C8 1.384(2) . ?
C8 C9 1.384(2) . ?
C9 H9 0.95(2) . ?
C9 C10 1.384(2) . ?
C10 H10 0.96(2) . ?
C12 H12A 0.9900 . ?
C12 H12B 0.9900 . ?
C12 H12C 0.9900 . ?
C12 H12D 0.9900 . ?
C12 C13 1.413(3) . ?
C12 C19 1.582(3) . ?
C13 C14 1.3900 . ?
C13 C18 1.3900 . ?
C14 H14 0.9500 . ?
C14 C15 1.3900 . ?
C15 H15 0.9500 . ?
C15 C16 1.3900 . ?
C16 H16 0.9500 . ?
C16 C17 1.3900 . ?
C17 H17 0.9500 . ?
C17 C18 1.3900 . ?
C18 H18 0.9500 . ?
C19 C24 1.3900 . ?
C19 C20 1.3900 . ?
C24 H24 0.9500 . ?
C24 C23 1.3900 . ?
C23 H23 0.9500 . ?
C23 C22 1.3900 . ?
C22 H22 0.9500 . ?
C22 C21 1.3900 . ?
C21 H21 0.9500 . ?
C21 C20 1.3900 . ?
C20 H20 0.9500 . ?

loop_
_geom_hbond_atom_site_label_D
_geom_hbond_atom_site_label_H
_geom_hbond_atom_site_label_A
_geom_hbond_distance_DH
_geom_hbond_distance_HA
_geom_hbond_distance_DA
_geom_hbond_angle_DHA
_geom_hbond_site_symmetry_A
_geom_hbond_publ_flag
O1 H1 O2 0.80(3) 1.94(3) 2.7424(17) 176(3) 3_545 yes

loop_
_geom_torsion_atom_site_label_1
_geom_torsion_atom_site_label_2
_geom_torsion_atom_site_label_3
_geom_torsion_atom_site_label_4
_geom_torsion
_geom_torsion_site_symmetry_1
_geom_torsion_site_symmetry_2
_geom_torsion_site_symmetry_3
_geom_torsion_site_symmetry_4
_geom_torsion_publ_flag
S1 C1 C2 C3 -142.77(11) . . . . ?
S1 C1 C4 C3 136.19(12) . . . . ?
S1 C1 C4 C11 22.83(17) . . . . ?
S1 C5 C6 C7 173.69(12) . . . . ?
S1 C5 C10 C9 -172.51(14) . . . . ?
O1 C8 C9 C10 -178.94(16) . . . . ?
O3 C12 C13 C14 113.4(2) . . . . ?
O3 C12 C13 C18 -65.3(3) . . . . ?
O3 C12 C19 C24 -102.1(2) . . . . ?
O3 C12 C19 C20 77.6(3) . . . . ?
C1 S1 C5 C6 41.02(15) . . . . ?
C1 S1 C5 C10 -145.38(13) . . . . ?
C1 C2 C3 C4 17.80(11) . . . . ?
C1 C4 C11 O2 65.42(19) . . . . ?
C1 C4 C11 O3 -114.37(14) . . . . ?
C2 C1 C4 C3 17.50(11) . . . . ?
C2 C1 C4 C11 -95.86(13) . . . . ?
C2 C3 C4 C1 -17.56(11) . . . . ?
C2 C3 C4 C11 95.99(14) . . . . ?
C3 C4 C11 O2 -31.1(2) . . . . ?
C3 C4 C11 O3 149.13(13) . . . . ?
C4 C1 C2 C3 -17.58(11) . . . . ?
C5 S1 C1 C2 -166.56(10) . . . . ?
C5 S1 C1 C4 87.87(12) . . . . ?
C5 C6 C7 C8 -1.2(2) . . . . ?
C6 C5 C10 C9 1.4(3) . . . . ?
C6 C7 C8 O1 -179.48(14) . . . . ?
C6 C7 C8 C9 0.6(2) . . . . ?
C7 C8 C9 C10 1.0(3) . . . . ?
C8 C9 C10 C5 -2.0(3) . . . . ?
C10 C5 C6 C7 0.1(2) . . . . ?
C11 O3 C12 C13 165.89(18) . . . . ?
C11 O3 C12 C19 166.77(16) . . . . ?
C12 O3 C11 O2 4.6(2) . . . . ?
C12 O3 C11 C4 -175.65(13) . . . . ?
C12 C13 C14 C15 -178.7(3) . . . . ?
C12 C13 C18 C17 178.7(3) . . . . ?
C12 C19 C24 C23 179.7(3) . . . . ?
C12 C19 C20 C21 -179.7(3) . . . . ?
C13 C14 C15 C16 0.0 . . . . ?
C14 C13 C18 C17 0.0 . . . . ?
C14 C15 C16 C17 0.0 . . . . ?
C15 C16 C17 C18 0.0 . . . . ?
C16 C17 C18 C13 0.0 . . . . ?
C18 C13 C14 C15 0.0 . . . . ?
C19 C24 C23 C22 0.0 . . . . ?
C24 C19 C20 C21 0.0 . . . . ?
C24 C23 C22 C21 0.0 . . . . ?
C23 C22 C21 C20 0.0 . . . . ?
C22 C21 C20 C19 0.0 . . . . ?
C20 C19 C24 C23 0.0 . . . . ?

loop_
_exptl_oxdiff_crystal_face_indexfrac_h
_exptl_oxdiff_crystal_face_indexfrac_k
_exptl_oxdiff_crystal_face_indexfrac_l
_exptl_oxdiff_crystal_face_x
_exptl_oxdiff_crystal_face_y
_exptl_oxdiff_crystal_face_z
0.9969 1.0003 0.0007 0.2971 0.0424 -0.0008
-1.9939 -2.0007 -1.0011 -0.5925 -0.1003 0.0485
-1.9972 -1.0005 -2.0009 -0.3046 -0.1506 0.0733
1.0000 0.0001 -1.9990 0.0145 0.0461 0.1151
-1.0000 -0.0001 1.9990 -0.0145 -0.0461 -0.1151
-2.0036 0.9999 -2.0007 0.2677 -0.2202 0.0290
-2.0035 0.9999 -0.0011 0.2642 -0.1891 -0.0648
2.0036 -0.9999 1.0009 -0.2659 0.2046 0.0179
-0.0001 -0.0000 -0.9998 0.0017 -0.0155 0.0469
0.0001 0.0000 0.9998 -0.0017 0.0155 -0.0469
-10.4415 1.3521 -6.7282 0.2844 -0.9567 0.0626
6.8780 1.6347 13.3526 0.5196 0.6815 -0.5154
10.9723 1.5675 -2.8739 0.5736 0.7477 0.3347
-5.9804 -0.1418 18.1267 -0.1378 -0.1750 -0.9749
12.0361 0.3701 3.4156 0.2316 0.9687 0.0888
-2.0003 -0.0003 -1.0010 -0.0202 -0.1698 0.0042
2.0003 0.0003 1.0010 0.0202 0.1698 -0.0042
5.6471 -0.5682 -18.1023 -0.0691 0.1741 0.9823
